data_7220651
loop_
_publ_author_name
'xue, benjing'
'Sun, Hongjian'
'Li, Xiaoyan'

_publ_section_title
;
 Syntheses and Catalytic Application of Hydrido Iron(II) Complexes with
 [P,S]-Chelating Ligands in Hydrosilylation of Aldehydes and Ketones
;
_journal_name_full 'RSC Adv.'
_journal_paper_doi 10.1039/C5RA09330A
_journal_year 2015
_chemical_formula_sum 'C30 H50 Fe P4 S Si'
_chemical_formula_weight 650.58
_chemical_name_systematic
; 
 ? 
;
_space_group_IT_number 2
_symmetry_cell_setting triclinic
_symmetry_space_group_name_Hall '-P 1'
_symmetry_space_group_name_H-M 'P -1'
_atom_sites_solution_hydrogens geom
_atom_sites_solution_primary direct
_atom_sites_solution_secondary difmap
_audit_creation_method SHELXL-97
_audit_update_record
;
2015-05-04 deposited with the CCDC.
2015-06-02 downloaded from the CCDC.
;
_cell_angle_alpha 65.960(2)
_cell_angle_beta 71.351(2)
_cell_angle_gamma 73.805(2)
_cell_formula_units_Z 4
_cell_length_a 14.5546(4)
_cell_length_b 15.9021(4)
_cell_length_c 18.4277(5)
_cell_measurement_temperature 153(2)
_cell_volume 3635.75(18)
_computing_cell_refinement 'Bruker XSCANS'
_computing_data_collection 'Bruker XSCANS'
_computing_data_reduction 'Bruker SHELXTL'
_computing_molecular_graphics 'Bruker SHELXTL'
_computing_publication_material 'Bruker SHELXTL'
_computing_structure_refinement 'SHELXL-97 (Sheldrick, 1997)'
_computing_structure_solution 'SHELXS-97 (Sheldrick, 1990)'
_diffrn_ambient_temperature 153(2)
_diffrn_measured_fraction_theta_full 0.974
_diffrn_measured_fraction_theta_max 0.974
_diffrn_measurement_device_type 'Bruker P4'
_diffrn_measurement_method '\w scans'
_diffrn_radiation_monochromator graphite
_diffrn_radiation_source 'fine-focus sealed tube'
_diffrn_radiation_type MoK\a
_diffrn_radiation_wavelength 0.71073
_diffrn_reflns_av_R_equivalents 0.0655
_diffrn_reflns_av_unetI/netI 0.0787
_diffrn_reflns_limit_h_max 20
_diffrn_reflns_limit_h_min -20
_diffrn_reflns_limit_k_max 14
_diffrn_reflns_limit_k_min -22
_diffrn_reflns_limit_l_max 26
_diffrn_reflns_limit_l_min -25
_diffrn_reflns_number 60940
_diffrn_reflns_theta_full 30.24
_diffrn_reflns_theta_max 30.24
_diffrn_reflns_theta_min 1.71
_exptl_absorpt_coefficient_mu 0.698
_exptl_crystal_colour red
_exptl_crystal_density_diffrn 1.189
_exptl_crystal_density_method 'not measured'
_exptl_crystal_description block
_exptl_crystal_F_000 1384
_exptl_crystal_size_max 0.22
_exptl_crystal_size_mid 0.21
_exptl_crystal_size_min 0.20
_refine_diff_density_max 0.427
_refine_diff_density_min -0.452
_refine_diff_density_rms 0.069
_refine_ls_extinction_method none
_refine_ls_goodness_of_fit_ref 0.868
_refine_ls_hydrogen_treatment mixed
_refine_ls_matrix_type full
_refine_ls_number_parameters 675
_refine_ls_number_reflns 21117
_refine_ls_number_restraints 0
_refine_ls_restrained_S_all 0.868
_refine_ls_R_factor_all 0.0742
_refine_ls_R_factor_gt 0.0412
_refine_ls_shift/su_max 0.002
_refine_ls_shift/su_mean 0.000
_refine_ls_structure_factor_coef Fsqd
_refine_ls_weighting_details 'calc w=1/[\s^2^(Fo^2^)+(0.0390P)^2^+0.0000P] where P=(Fo^2^+2Fc^2^)/3'
_refine_ls_weighting_scheme calc
_refine_ls_wR_factor_gt 0.0825
_refine_ls_wR_factor_ref 0.0904
_reflns_number_gt 13635
_reflns_number_total 21117
_reflns_threshold_expression >2sigma(I)
_cod_data_source_file c5ra09330a2.cif
_cod_data_source_block sun12_sqd
_cod_depositor_comments
;
The following automatic conversions were performed:

'_symmetry_cell_setting' value 'Triclinic' changed to 'triclinic'
according to
/usr/data/users/saulius/crontab/automatic-downloads/rss-feeds/RSC/lib/dictionaries/cif_core.dic
dictionary named 'cif_core.dic' version 2.4.2 from 2011-04-26.

Automatic conversion script
Id: cif_fix_values 3271 2015-04-21 07:52:19Z andrius 
;
_cod_original_cell_volume 3635.75(17)
_cod_original_sg_symbol_H-M P-1
_cod_database_code 7220651
_platon_squeeze_void_probe_radius 1.20

loop_
_symmetry_equiv_pos_as_xyz
'x, y, z'
'-x, -y, -z'

loop_
_atom_site_label
_atom_site_type_symbol
_atom_site_fract_x
_atom_site_fract_y
_atom_site_fract_z
_atom_site_U_iso_or_equiv
_atom_site_adp_type
_atom_site_occupancy
_atom_site_symmetry_multiplicity
_atom_site_calc_flag
_atom_site_refinement_flags
Fe1 Fe 1.01082(2) 0.14233(2) 0.250609(17) 0.01990(6) Uani 1 1 d .
Fe2 Fe 0.61707(2) 0.73675(2) 0.263981(17) 0.02110(6) Uani 1 1 d .
S1 S 0.91765(4) 0.03869(4) 0.36167(3) 0.02665(10) Uani 1 1 d .
S2 S 0.72452(4) 0.66866(4) 0.16979(3) 0.02449(10) Uani 1 1 d .
P1 P 1.09617(4) 0.22991(4) 0.13607(4) 0.02871(12) Uani 1 1 d .
P2 P 1.08981(5) 0.15131(4) 0.33280(4) 0.03584(14) Uani 1 1 d .
P3 P 1.08877(4) 0.00841(4) 0.23008(4) 0.02584(11) Uani 1 1 d .
P4 P 0.87527(4) 0.24493(3) 0.26165(3) 0.01916(9) Uani 1 1 d .
P5 P 0.53827(4) 0.62121(4) 0.29000(4) 0.02874(12) Uani 1 1 d .
P6 P 0.55652(4) 0.85507(4) 0.16312(3) 0.02584(11) Uani 1 1 d .
P7 P 0.51703(4) 0.78384(4) 0.36309(3) 0.02729(11) Uani 1 1 d .
P8 P 0.74837(4) 0.77922(4) 0.26324(3) 0.02045(10) Uani 1 1 d .
Si1 Si 0.47138(5) 0.21747(5) 0.33004(4) 0.02998(13) Uani 1 1 d .
Si2 Si 1.15470(5) 0.62370(5) 0.22306(4) 0.03354(14) Uani 1 1 d .
C1 C 1.0881(2) 0.2203(2) 0.04242(14) 0.0408(6) Uani 1 1 d .
H1A H 1.1004 0.1542 0.0486 0.061 Uiso 1 1 calc R
H1B H 1.1373 0.2522 -0.0040 0.061 Uiso 1 1 calc R
H1C H 1.0221 0.2492 0.0327 0.061 Uiso 1 1 calc R
C2 C 1.0702(2) 0.35802(17) 0.10518(18) 0.0460(7) Uani 1 1 d .
H2A H 1.0716 0.3760 0.1497 0.069 Uiso 1 1 calc R
H2B H 1.0050 0.3817 0.0930 0.069 Uiso 1 1 calc R
H2C H 1.1201 0.3847 0.0563 0.069 Uiso 1 1 calc R
C3 C 1.23120(19) 0.2159(2) 0.11739(18) 0.0439(6) Uani 1 1 d .
H3A H 1.2476 0.2196 0.1635 0.066 Uiso 1 1 calc R
H3B H 1.2556 0.2656 0.0671 0.066 Uiso 1 1 calc R
H3C H 1.2620 0.1549 0.1118 0.066 Uiso 1 1 calc R
C4 C 1.2010(4) 0.0654(3) 0.3522(4) 0.113(2) Uani 1 1 d .
H4A H 1.2460 0.0638 0.3001 0.169 Uiso 1 1 calc R
H4B H 1.1832 0.0035 0.3852 0.169 Uiso 1 1 calc R
H4C H 1.2335 0.0830 0.3818 0.169 Uiso 1 1 calc R
C5 C 1.1369(2) 0.2581(2) 0.30875(17) 0.0451(6) Uani 1 1 d .
H5A H 1.0848 0.3126 0.2962 0.068 Uiso 1 1 calc R
H5B H 1.1932 0.2646 0.2614 0.068 Uiso 1 1 calc R
H5C H 1.1577 0.2540 0.3559 0.068 Uiso 1 1 calc R
C6 C 1.0222(3) 0.1386(3) 0.43820(18) 0.0742(12) Uani 1 1 d .
H6A H 0.9590 0.1814 0.4381 0.111 Uiso 1 1 calc R
H6B H 1.0609 0.1535 0.4649 0.111 Uiso 1 1 calc R
H6C H 1.0106 0.0742 0.4681 0.111 Uiso 1 1 calc R
C7 C 1.01653(19) -0.03289(17) 0.18996(17) 0.0378(5) Uani 1 1 d .
H7A H 0.9484 -0.0299 0.2223 0.057 Uiso 1 1 calc R
H7B H 1.0448 -0.0976 0.1933 0.057 Uiso 1 1 calc R
H7C H 1.0177 0.0068 0.1328 0.057 Uiso 1 1 calc R
C8 C 1.1170(2) -0.09823(17) 0.31665(17) 0.0407(6) Uani 1 1 d .
H8A H 1.1563 -0.0859 0.3444 0.061 Uiso 1 1 calc R
H8B H 1.1541 -0.1490 0.2962 0.061 Uiso 1 1 calc R
H8C H 1.0554 -0.1163 0.3552 0.061 Uiso 1 1 calc R
C9 C 1.20881(19) -0.00530(19) 0.15839(17) 0.0413(6) Uani 1 1 d .
H9A H 1.2575 0.0145 0.1717 0.062 Uiso 1 1 calc R
H9B H 1.2028 0.0333 0.1024 0.062 Uiso 1 1 calc R
H9C H 1.2300 -0.0710 0.1629 0.062 Uiso 1 1 calc R
C10 C 0.85167(16) 0.31537(14) 0.32688(12) 0.0226(4) Uani 1 1 d .
C11 C 0.7964(2) 0.28633(17) 0.40737(14) 0.0368(6) Uani 1 1 d .
H11A H 0.7625 0.2355 0.4265 0.044 Uiso 1 1 calc R
C12 C 0.7909(2) 0.3314(2) 0.45962(15) 0.0473(7) Uani 1 1 d .
H12A H 0.7547 0.3098 0.5148 0.057 Uiso 1 1 calc R
C13 C 0.8372(2) 0.40699(18) 0.43267(15) 0.0408(6) Uani 1 1 d .
H13A H 0.8329 0.4373 0.4689 0.049 Uiso 1 1 calc R
C14 C 0.88987(19) 0.43842(16) 0.35252(14) 0.0333(5) Uani 1 1 d .
H14A H 0.9204 0.4917 0.3330 0.040 Uiso 1 1 calc R
C15 C 0.89817(17) 0.39188(15) 0.30048(13) 0.0265(4) Uani 1 1 d .
H15A H 0.9363 0.4127 0.2459 0.032 Uiso 1 1 calc R
C16 C 0.83110(15) 0.33018(14) 0.17051(12) 0.0215(4) Uani 1 1 d .
C17 C 0.83235(17) 0.29495(15) 0.11172(12) 0.0261(4) Uani 1 1 d .
H17A H 0.8579 0.2309 0.1190 0.031 Uiso 1 1 calc R
C18 C 0.79653(19) 0.35275(17) 0.04270(14) 0.0338(5) Uani 1 1 d .
H18A H 0.7970 0.3278 0.0036 0.041 Uiso 1 1 calc R
C19 C 0.7602(2) 0.44629(16) 0.03084(14) 0.0358(5) Uani 1 1 d .
H19A H 0.7368 0.4859 -0.0167 0.043 Uiso 1 1 calc R
C20 C 0.75809(18) 0.48206(16) 0.08869(14) 0.0309(5) Uani 1 1 d .
H20A H 0.7330 0.5463 0.0808 0.037 Uiso 1 1 calc R
C21 C 0.79264(16) 0.42411(14) 0.15831(13) 0.0248(4) Uani 1 1 d .
H21A H 0.7899 0.4490 0.1980 0.030 Uiso 1 1 calc R
C22 C 0.77129(15) 0.18161(14) 0.31171(12) 0.0209(4) Uani 1 1 d .
C23 C 0.67445(15) 0.22087(14) 0.30592(12) 0.0239(4) Uani 1 1 d .
H23A H 0.6599 0.2845 0.2728 0.029 Uiso 1 1 calc R
C24 C 0.59783(16) 0.16886(15) 0.34777(13) 0.0261(4) Uani 1 1 d .
C25 C 0.62326(16) 0.07617(15) 0.39832(13) 0.0276(4) Uani 1 1 d .
H25A H 0.5727 0.0397 0.4290 0.033 Uiso 1 1 calc R
C26 C 0.71883(16) 0.03597(15) 0.40518(12) 0.0254(4) Uani 1 1 d .
H26A H 0.7328 -0.0267 0.4406 0.030 Uiso 1 1 calc R
C27 C 0.79540(15) 0.08788(14) 0.35966(12) 0.0221(4) Uani 1 1 d .
C28 C 0.4612(3) 0.1887(3) 0.2451(2) 0.0813(13) Uani 1 1 d .
H28A H 0.4754 0.1207 0.2590 0.122 Uiso 1 1 calc R
H28B H 0.5085 0.2175 0.1950 0.122 Uiso 1 1 calc R
H28C H 0.3943 0.2128 0.2364 0.122 Uiso 1 1 calc R
C29 C 0.4449(3) 0.3458(2) 0.3064(3) 0.0850(14) Uani 1 1 d .
H29A H 0.4933 0.3752 0.2575 0.128 Uiso 1 1 calc R
H29B H 0.4487 0.3592 0.3527 0.128 Uiso 1 1 calc R
H29C H 0.3787 0.3709 0.2965 0.128 Uiso 1 1 calc R
C30 C 0.3787(2) 0.1636(3) 0.42294(18) 0.0568(8) Uani 1 1 d .
H30A H 0.3918 0.0957 0.4362 0.085 Uiso 1 1 calc R
H30B H 0.3126 0.1891 0.4127 0.085 Uiso 1 1 calc R
H30C H 0.3827 0.1775 0.4688 0.085 Uiso 1 1 calc R
C31 C 0.6024(2) 0.50705(17) 0.34505(17) 0.0412(6) Uani 1 1 d .
H31A H 0.6151 0.5097 0.3931 0.062 Uiso 1 1 calc R
H31B H 0.6650 0.4908 0.3090 0.062 Uiso 1 1 calc R
H31C H 0.5613 0.4596 0.3625 0.062 Uiso 1 1 calc R
C32 C 0.5232(2) 0.59848(18) 0.20440(17) 0.0410(6) Uani 1 1 d .
H32A H 0.4891 0.6554 0.1694 0.061 Uiso 1 1 calc R
H32B H 0.4844 0.5484 0.2259 0.061 Uiso 1 1 calc R
H32C H 0.5881 0.5795 0.1724 0.061 Uiso 1 1 calc R
C33 C 0.4118(2) 0.6094(2) 0.3531(2) 0.0492(7) Uani 1 1 d .
H33A H 0.3662 0.6664 0.3315 0.074 Uiso 1 1 calc R
H33B H 0.4096 0.5997 0.4097 0.074 Uiso 1 1 calc R
H33C H 0.3926 0.5558 0.3516 0.074 Uiso 1 1 calc R
C34 C 0.4439(2) 0.84578(18) 0.14411(18) 0.0421(6) Uani 1 1 d .
H34A H 0.3934 0.8319 0.1954 0.063 Uiso 1 1 calc R
H34B H 0.4583 0.7954 0.1223 0.063 Uiso 1 1 calc R
H34C H 0.4202 0.9050 0.1044 0.063 Uiso 1 1 calc R
C35 C 0.5217(2) 0.97495(17) 0.16421(17) 0.0428(6) Uani 1 1 d .
H35A H 0.4796 0.9747 0.2177 0.064 Uiso 1 1 calc R
H35B H 0.4859 1.0145 0.1216 0.064 Uiso 1 1 calc R
H35C H 0.5812 0.9995 0.1539 0.064 Uiso 1 1 calc R
C36 C 0.6319(2) 0.8801(2) 0.05875(15) 0.0506(7) Uani 1 1 d .
H36A H 0.6972 0.8875 0.0571 0.076 Uiso 1 1 calc R
H36B H 0.6004 0.9379 0.0225 0.076 Uiso 1 1 calc R
H36C H 0.6385 0.8283 0.0405 0.076 Uiso 1 1 calc R
C37 C 0.53865(19) 0.88101(18) 0.38168(15) 0.0365(5) Uani 1 1 d .
H37A H 0.5452 0.9351 0.3308 0.055 Uiso 1 1 calc R
H37B H 0.5992 0.8620 0.4010 0.055 Uiso 1 1 calc R
H37C H 0.4830 0.8978 0.4232 0.055 Uiso 1 1 calc R
C38 C 0.5087(2) 0.6978(2) 0.46706(15) 0.0426(6) Uani 1 1 d .
H38A H 0.4969 0.6392 0.4687 0.064 Uiso 1 1 calc R
H38B H 0.4542 0.7219 0.5051 0.064 Uiso 1 1 calc R
H38C H 0.5704 0.6862 0.4830 0.064 Uiso 1 1 calc R
C39 C 0.38530(18) 0.82686(18) 0.36421(16) 0.0374(5) Uani 1 1 d .
H39A H 0.3783 0.8746 0.3111 0.056 Uiso 1 1 calc R
H39B H 0.3540 0.8541 0.4072 0.056 Uiso 1 1 calc R
H39C H 0.3535 0.7748 0.3749 0.056 Uiso 1 1 calc R
C40 C 0.77743(15) 0.89760(14) 0.19808(12) 0.0231(4) Uani 1 1 d .
C41 C 0.73661(17) 0.97593(15) 0.22167(14) 0.0292(4) Uani 1 1 d .
H41A H 0.6984 0.9681 0.2758 0.035 Uiso 1 1 calc R
C42 C 0.75102(19) 1.06502(16) 0.16734(16) 0.0358(5) Uani 1 1 d .
H42A H 0.7240 1.1172 0.1849 0.043 Uiso 1 1 calc R
C43 C 0.8043(2) 1.07803(17) 0.08826(15) 0.0390(6) Uani 1 1 d .
H43A H 0.8126 1.1392 0.0507 0.047 Uiso 1 1 calc R
C44 C 0.8457(2) 1.00151(18) 0.06374(15) 0.0411(6) Uani 1 1 d .
H44A H 0.8831 1.0104 0.0093 0.049 Uiso 1 1 calc R
C45 C 0.83322(18) 0.91179(15) 0.11789(13) 0.0304(5) Uani 1 1 d .
H45A H 0.8627 0.8598 0.1003 0.037 Uiso 1 1 calc R
C46 C 0.78180(16) 0.75566(15) 0.35965(12) 0.0249(4) Uani 1 1 d .
C47 C 0.82929(17) 0.81370(17) 0.36991(13) 0.0297(5) Uani 1 1 d .
H47A H 0.8341 0.8747 0.3307 0.036 Uiso 1 1 calc R
C48 C 0.8697(2) 0.78274(19) 0.43736(15) 0.0391(6) Uani 1 1 d .
H48A H 0.9023 0.8227 0.4435 0.047 Uiso 1 1 calc R
C49 C 0.8629(2) 0.69536(19) 0.49488(16) 0.0431(6) Uani 1 1 d .
H49A H 0.8914 0.6746 0.5403 0.052 Uiso 1 1 calc R
C50 C 0.8142(2) 0.63718(18) 0.48667(16) 0.0426(6) Uani 1 1 d .
H50A H 0.8080 0.5770 0.5271 0.051 Uiso 1 1 calc R
C51 C 0.7746(2) 0.66732(16) 0.41926(14) 0.0341(5) Uani 1 1 d .
H51A H 0.7420 0.6270 0.4136 0.041 Uiso 1 1 calc R
C52 C 0.85760(15) 0.70639(13) 0.22257(12) 0.0215(4) Uani 1 1 d .
C53 C 0.95167(16) 0.69682(15) 0.23243(13) 0.0260(4) Uani 1 1 d .
H53A H 0.9605 0.7297 0.2621 0.031 Uiso 1 1 calc R
C54 C 1.03318(16) 0.64060(15) 0.20027(13) 0.0261(4) Uani 1 1 d .
C55 C 1.01662(16) 0.59552(14) 0.15482(13) 0.0260(4) Uani 1 1 d .
H55A H 1.0706 0.5575 0.1312 0.031 Uiso 1 1 calc R
C56 C 0.92475(16) 0.60477(14) 0.14360(12) 0.0236(4) Uani 1 1 d .
H56A H 0.9167 0.5744 0.1116 0.028 Uiso 1 1 calc R
C57 C 0.84256(15) 0.65885(14) 0.17905(12) 0.0220(4) Uani 1 1 d .
C58 C 1.2205(2) 0.7239(2) 0.1541(2) 0.0517(7) Uani 1 1 d .
H58A H 1.1800 0.7819 0.1611 0.078 Uiso 1 1 calc R
H58B H 1.2327 0.7288 0.0972 0.078 Uiso 1 1 calc R
H58C H 1.2834 0.7136 0.1679 0.078 Uiso 1 1 calc R
C59 C 1.2337(3) 0.5151(2) 0.2081(3) 0.0683(10) Uani 1 1 d .
H59A H 1.2973 0.5066 0.2201 0.102 Uiso 1 1 calc R
H59B H 1.2442 0.5201 0.1513 0.102 Uiso 1 1 calc R
H59C H 1.2013 0.4614 0.2449 0.102 Uiso 1 1 calc R
C60 C 1.1327(3) 0.6164(3) 0.33103(19) 0.0649(10) Uani 1 1 d .
H60A H 1.0909 0.6741 0.3378 0.097 Uiso 1 1 calc R
H60B H 1.1958 0.6082 0.3437 0.097 Uiso 1 1 calc R
H60C H 1.0999 0.5630 0.3682 0.097 Uiso 1 1 calc R
H71 H 0.963(2) 0.1393(18) 0.1985(15) 0.035(7) Uiso 1 1 d .
H70 H 0.655(2) 0.6626(18) 0.3277(15) 0.036(7) Uiso 1 1 d .

loop_
_atom_site_aniso_label
_atom_site_aniso_U_11
_atom_site_aniso_U_22
_atom_site_aniso_U_33
_atom_site_aniso_U_23
_atom_site_aniso_U_13
_atom_site_aniso_U_12
Fe1 0.01891(14) 0.02035(14) 0.02182(13) -0.00822(11) -0.00461(10) -0.00434(11)
Fe2 0.01927(14) 0.02222(14) 0.02321(14) -0.00886(11) -0.00385(10) -0.00559(11)
S1 0.0234(3) 0.0233(2) 0.0256(2) -0.0020(2) -0.00515(19) -0.0033(2)
S2 0.0219(2) 0.0286(3) 0.0286(3) -0.0151(2) -0.00533(19) -0.0056(2)
P1 0.0238(3) 0.0272(3) 0.0305(3) -0.0092(2) 0.0015(2) -0.0078(2)
P2 0.0391(4) 0.0321(3) 0.0490(4) -0.0175(3) -0.0270(3) -0.0007(3)
P3 0.0206(3) 0.0246(3) 0.0345(3) -0.0138(2) -0.0059(2) -0.0024(2)
P4 0.0206(2) 0.0176(2) 0.0195(2) -0.00635(18) -0.00335(18) -0.00533(19)
P5 0.0239(3) 0.0253(3) 0.0376(3) -0.0106(2) -0.0051(2) -0.0081(2)
P6 0.0232(3) 0.0273(3) 0.0274(3) -0.0096(2) -0.0077(2) -0.0027(2)
P7 0.0250(3) 0.0297(3) 0.0258(3) -0.0109(2) -0.0012(2) -0.0063(2)
P8 0.0213(2) 0.0206(2) 0.0222(2) -0.00917(19) -0.00480(18) -0.00548(19)
Si1 0.0232(3) 0.0307(3) 0.0363(3) -0.0085(3) -0.0089(2) -0.0077(2)
Si2 0.0241(3) 0.0356(3) 0.0433(4) -0.0139(3) -0.0140(3) -0.0014(3)
C1 0.0370(14) 0.0508(16) 0.0241(11) -0.0090(11) 0.0006(9) -0.0070(12)
C2 0.0385(15) 0.0266(12) 0.0530(16) -0.0057(11) 0.0093(12) -0.0114(11)
C3 0.0272(13) 0.0470(15) 0.0573(16) -0.0238(13) 0.0039(11) -0.0137(11)
C4 0.111(4) 0.081(3) 0.223(6) -0.098(3) -0.141(4) 0.054(3)
C5 0.0413(15) 0.0567(17) 0.0556(16) -0.0312(14) -0.0143(12) -0.0148(13)
C6 0.126(4) 0.084(3) 0.0340(15) -0.0034(16) -0.0352(19) -0.056(3)
C7 0.0340(13) 0.0356(13) 0.0559(16) -0.0280(12) -0.0123(11) -0.0036(10)
C8 0.0350(14) 0.0267(12) 0.0558(16) -0.0107(11) -0.0154(12) 0.0013(10)
C9 0.0286(13) 0.0402(14) 0.0550(16) -0.0273(12) 0.0002(11) -0.0010(11)
C10 0.0260(10) 0.0185(9) 0.0237(9) -0.0077(8) -0.0063(8) -0.0031(8)
C11 0.0524(16) 0.0341(12) 0.0240(11) -0.0132(9) 0.0053(10) -0.0195(11)
C12 0.072(2) 0.0450(15) 0.0264(12) -0.0180(11) 0.0055(12) -0.0240(15)
C13 0.0608(18) 0.0350(13) 0.0331(12) -0.0204(11) -0.0063(11) -0.0106(12)
C14 0.0436(14) 0.0282(11) 0.0346(12) -0.0150(10) -0.0086(10) -0.0105(10)
C15 0.0290(11) 0.0253(10) 0.0260(10) -0.0090(8) -0.0048(8) -0.0074(9)
C16 0.0202(9) 0.0228(9) 0.0208(9) -0.0063(7) -0.0017(7) -0.0084(8)
C17 0.0318(11) 0.0238(10) 0.0268(10) -0.0102(8) -0.0090(8) -0.0063(9)
C18 0.0431(14) 0.0332(12) 0.0318(12) -0.0124(10) -0.0153(10) -0.0073(10)
C19 0.0472(15) 0.0296(12) 0.0308(12) -0.0051(9) -0.0197(10) -0.0033(11)
C20 0.0345(13) 0.0229(10) 0.0343(12) -0.0084(9) -0.0120(9) -0.0011(9)
C21 0.0265(11) 0.0214(10) 0.0266(10) -0.0081(8) -0.0064(8) -0.0046(8)
C22 0.0199(9) 0.0208(9) 0.0231(9) -0.0082(7) -0.0035(7) -0.0064(7)
C23 0.0234(10) 0.0193(9) 0.0274(10) -0.0069(8) -0.0046(8) -0.0049(8)
C24 0.0235(10) 0.0260(10) 0.0285(10) -0.0093(8) -0.0029(8) -0.0079(8)
C25 0.0259(11) 0.0253(10) 0.0302(11) -0.0073(9) -0.0022(8) -0.0112(9)
C26 0.0278(11) 0.0207(10) 0.0253(10) -0.0060(8) -0.0034(8) -0.0071(8)
C27 0.0231(10) 0.0222(10) 0.0215(9) -0.0090(8) -0.0029(7) -0.0052(8)
C28 0.053(2) 0.148(4) 0.066(2) -0.063(3) -0.0232(17) -0.002(2)
C29 0.056(2) 0.0381(17) 0.157(4) -0.009(2) -0.060(3) -0.0009(16)
C30 0.0263(14) 0.089(2) 0.0433(15) -0.0089(15) -0.0073(11) -0.0142(15)
C31 0.0458(16) 0.0247(12) 0.0515(15) -0.0064(11) -0.0152(12) -0.0102(11)
C32 0.0409(15) 0.0378(14) 0.0569(16) -0.0215(12) -0.0178(12) -0.0109(11)
C33 0.0314(14) 0.0484(16) 0.0691(19) -0.0250(15) 0.0024(12) -0.0186(13)
C34 0.0362(14) 0.0363(13) 0.0581(16) -0.0115(12) -0.0275(12) -0.0013(11)
C35 0.0617(19) 0.0253(12) 0.0445(14) -0.0064(11) -0.0255(13) -0.0059(12)
C36 0.0378(15) 0.0661(19) 0.0286(13) -0.0059(12) -0.0083(11) 0.0043(14)
C37 0.0356(13) 0.0424(14) 0.0358(12) -0.0235(11) 0.0021(10) -0.0103(11)
C38 0.0406(15) 0.0486(16) 0.0281(12) -0.0089(11) -0.0006(10) -0.0073(12)
C39 0.0245(12) 0.0405(14) 0.0438(14) -0.0182(11) -0.0005(10) -0.0041(10)
C40 0.0231(10) 0.0218(10) 0.0275(10) -0.0086(8) -0.0075(8) -0.0069(8)
C41 0.0285(11) 0.0260(11) 0.0362(12) -0.0146(9) -0.0049(9) -0.0069(9)
C42 0.0402(14) 0.0230(11) 0.0499(14) -0.0153(10) -0.0136(11) -0.0065(10)
C43 0.0568(17) 0.0243(11) 0.0377(13) -0.0033(10) -0.0163(12) -0.0150(11)
C44 0.0607(18) 0.0360(13) 0.0274(12) -0.0062(10) -0.0090(11) -0.0186(13)
C45 0.0424(14) 0.0251(11) 0.0261(10) -0.0100(9) -0.0066(9) -0.0094(10)
C46 0.0242(10) 0.0285(11) 0.0247(10) -0.0131(8) -0.0057(8) -0.0031(8)
C47 0.0326(12) 0.0349(12) 0.0279(11) -0.0151(9) -0.0067(9) -0.0090(10)
C48 0.0406(14) 0.0515(16) 0.0401(13) -0.0264(12) -0.0139(11) -0.0094(12)
C49 0.0516(17) 0.0499(16) 0.0388(14) -0.0220(12) -0.0248(12) 0.0011(13)
C50 0.0609(18) 0.0332(13) 0.0359(13) -0.0092(11) -0.0248(12) -0.0005(12)
C51 0.0451(14) 0.0283(11) 0.0332(12) -0.0094(9) -0.0166(10) -0.0062(10)
C52 0.0215(10) 0.0187(9) 0.0245(9) -0.0073(7) -0.0058(7) -0.0039(7)
C53 0.0258(11) 0.0244(10) 0.0316(11) -0.0113(9) -0.0094(8) -0.0047(8)
C54 0.0231(10) 0.0256(10) 0.0298(11) -0.0079(8) -0.0081(8) -0.0049(8)
C55 0.0264(11) 0.0192(9) 0.0284(10) -0.0075(8) -0.0041(8) -0.0019(8)
C56 0.0274(11) 0.0184(9) 0.0261(10) -0.0088(8) -0.0060(8) -0.0047(8)
C57 0.0239(10) 0.0203(9) 0.0218(9) -0.0056(7) -0.0052(7) -0.0067(8)
C58 0.0374(16) 0.0580(18) 0.0646(19) -0.0194(15) -0.0130(13) -0.0174(14)
C59 0.0464(19) 0.0544(19) 0.116(3) -0.040(2) -0.044(2) 0.0176(16)
C60 0.0469(19) 0.103(3) 0.0479(17) -0.0171(18) -0.0238(14) -0.0179(19)

loop_
_atom_type_symbol
_atom_type_description
_atom_type_scat_dispersion_real
_atom_type_scat_dispersion_imag
_atom_type_scat_source
C C 0.0033 0.0016 'International Tables Vol C Tables 4.2.6.8 and 6.1.1.4'
H H 0.0000 0.0000 'International Tables Vol C Tables 4.2.6.8 and 6.1.1.4'
Si Si 0.0817 0.0704 'International Tables Vol C Tables 4.2.6.8 and 6.1.1.4'
S S 0.1246 0.1234 'International Tables Vol C Tables 4.2.6.8 and 6.1.1.4'
P P 0.1023 0.0942 'International Tables Vol C Tables 4.2.6.8 and 6.1.1.4'
Fe Fe 0.3463 0.8444 'International Tables Vol C Tables 4.2.6.8 and 6.1.1.4'

loop_
_geom_angle_atom_site_label_1
_geom_angle_atom_site_label_2
_geom_angle_atom_site_label_3
_geom_angle
P4 Fe1 P1 98.16(2)
P4 Fe1 P3 149.27(2)
P1 Fe1 P3 94.14(2)
P4 Fe1 P2 103.47(2)
P1 Fe1 P2 95.96(3)
P3 Fe1 P2 103.11(2)
P4 Fe1 S1 83.99(2)
P1 Fe1 S1 172.13(2)
P3 Fe1 S1 80.46(2)
P2 Fe1 S1 90.87(2)
P4 Fe1 H71 75.9(11)
P1 Fe1 H71 82.7(11)
P3 Fe1 H71 77.9(11)
P2 Fe1 H71 178.4(11)
S1 Fe1 H71 90.6(11)
P8 Fe2 P7 96.64(2)
P8 Fe2 P5 148.60(3)
P7 Fe2 P5 95.10(2)
P8 Fe2 P6 104.17(2)
P7 Fe2 P6 95.43(2)
P5 Fe2 P6 103.58(2)
P8 Fe2 S2 84.86(2)
P7 Fe2 S2 173.23(3)
P5 Fe2 S2 80.43(2)
P6 Fe2 S2 90.58(2)
P8 Fe2 H70 75.8(10)
P7 Fe2 H70 84.3(11)
P5 Fe2 H70 76.5(10)
P6 Fe2 H70 179.7(12)
S2 Fe2 H70 89.7(11)
C27 S1 Fe1 105.68(7)
C57 S2 Fe2 106.26(7)
C1 P1 C2 98.56(13)
C1 P1 C3 99.73(13)
C2 P1 C3 96.97(13)
C1 P1 Fe1 115.38(9)
C2 P1 Fe1 121.02(9)
C3 P1 Fe1 120.74(10)
C6 P2 C4 99.5(2)
C6 P2 C5 97.43(14)
C4 P2 C5 98.88(17)
C6 P2 Fe1 117.68(12)
C4 P2 Fe1 118.04(11)
C5 P2 Fe1 120.95(9)
C7 P3 C9 98.91(12)
C7 P3 C8 100.62(12)
C9 P3 C8 96.47(13)
C7 P3 Fe1 111.52(8)
C9 P3 Fe1 124.44(9)
C8 P3 Fe1 120.53(9)
C22 P4 C16 98.68(9)
C22 P4 C10 100.70(9)
C16 P4 C10 103.07(9)
C22 P4 Fe1 108.05(7)
C16 P4 Fe1 121.39(7)
C10 P4 Fe1 120.90(7)
C31 P5 C32 101.21(12)
C31 P5 C33 98.50(14)
C32 P5 C33 96.24(13)
C31 P5 Fe2 111.59(8)
C32 P5 Fe2 119.62(9)
C33 P5 Fe2 125.37(9)
C36 P6 C34 97.98(14)
C36 P6 C35 98.24(14)
C34 P6 C35 99.15(13)
C36 P6 Fe2 118.39(10)
C34 P6 Fe2 117.57(9)
C35 P6 Fe2 121.05(8)
C38 P7 C37 98.09(12)
C38 P7 C39 100.35(12)
C37 P7 C39 96.86(12)
C38 P7 Fe2 116.30(9)
C37 P7 Fe2 120.40(8)
C39 P7 Fe2 120.41(8)
C52 P8 C40 100.69(9)
C52 P8 C46 96.51(9)
C40 P8 C46 103.82(9)
C52 P8 Fe2 108.66(6)
C40 P8 Fe2 121.13(7)
C46 P8 Fe2 121.40(7)
C29 Si1 C28 111.0(2)
C29 Si1 C30 108.5(2)
C28 Si1 C30 107.85(17)
C29 Si1 C24 110.05(13)
C28 Si1 C24 109.18(14)
C30 Si1 C24 110.20(12)
C59 Si2 C54 109.81(12)
C59 Si2 C58 108.22(17)
C54 Si2 C58 111.29(12)
C59 Si2 C60 110.62(18)
C54 Si2 C60 108.55(13)
C58 Si2 C60 108.36(15)
P1 C1 H1A 109.5
P1 C1 H1B 109.5
H1A C1 H1B 109.5
P1 C1 H1C 109.5
H1A C1 H1C 109.5
H1B C1 H1C 109.5
P1 C2 H2A 109.5
P1 C2 H2B 109.5
H2A C2 H2B 109.5
P1 C2 H2C 109.5
H2A C2 H2C 109.5
H2B C2 H2C 109.5
P1 C3 H3A 109.5
P1 C3 H3B 109.5
H3A C3 H3B 109.5
P1 C3 H3C 109.5
H3A C3 H3C 109.5
H3B C3 H3C 109.5
P2 C4 H4A 109.5
P2 C4 H4B 109.5
H4A C4 H4B 109.5
P2 C4 H4C 109.5
H4A C4 H4C 109.5
H4B C4 H4C 109.5
P2 C5 H5A 109.5
P2 C5 H5B 109.5
H5A C5 H5B 109.5
P2 C5 H5C 109.5
H5A C5 H5C 109.5
H5B C5 H5C 109.5
P2 C6 H6A 109.5
P2 C6 H6B 109.5
H6A C6 H6B 109.5
P2 C6 H6C 109.5
H6A C6 H6C 109.5
H6B C6 H6C 109.5
P3 C7 H7A 109.5
P3 C7 H7B 109.5
H7A C7 H7B 109.5
P3 C7 H7C 109.5
H7A C7 H7C 109.5
H7B C7 H7C 109.5
P3 C8 H8A 109.5
P3 C8 H8B 109.5
H8A C8 H8B 109.5
P3 C8 H8C 109.5
H8A C8 H8C 109.5
H8B C8 H8C 109.5
P3 C9 H9A 109.5
P3 C9 H9B 109.5
H9A C9 H9B 109.5
P3 C9 H9C 109.5
H9A C9 H9C 109.5
H9B C9 H9C 109.5
C15 C10 C11 118.07(18)
C15 C10 P4 120.94(15)
C11 C10 P4 120.54(15)
C12 C11 C10 120.3(2)
C12 C11 H11A 119.8
C10 C11 H11A 119.8
C13 C12 C11 121.0(2)
C13 C12 H12A 119.5
C11 C12 H12A 119.5
C12 C13 C14 119.5(2)
C12 C13 H13A 120.2
C14 C13 H13A 120.2
C13 C14 C15 119.8(2)
C13 C14 H14A 120.1
C15 C14 H14A 120.1
C14 C15 C10 121.3(2)
C14 C15 H15A 119.4
C10 C15 H15A 119.4
C21 C16 C17 118.28(19)
C21 C16 P4 125.21(15)
C17 C16 P4 116.43(16)
C18 C17 C16 120.7(2)
C18 C17 H17A 119.6
C16 C17 H17A 119.6
C19 C18 C17 120.2(2)
C19 C18 H18A 119.9
C17 C18 H18A 119.9
C18 C19 C20 119.7(2)
C18 C19 H19A 120.1
C20 C19 H19A 120.1
C19 C20 C21 120.2(2)
C19 C20 H20A 119.9
C21 C20 H20A 119.9
C16 C21 C20 120.86(19)
C16 C21 H21A 119.6
C20 C21 H21A 119.6
C23 C22 C27 120.63(18)
C23 C22 P4 124.72(15)
C27 C22 P4 114.64(15)
C22 C23 C24 121.72(19)
C22 C23 H23A 119.1
C24 C23 H23A 119.1
C23 C24 C25 116.5(2)
C23 C24 Si1 121.36(16)
C25 C24 Si1 121.93(15)
C26 C25 C24 122.65(19)
C26 C25 H25A 118.7
C24 C25 H25A 118.7
C25 C26 C27 119.96(19)
C25 C26 H26A 120.0
C27 C26 H26A 120.0
C22 C27 C26 118.39(19)
C22 C27 S1 119.81(15)
C26 C27 S1 121.80(16)
Si1 C28 H28A 109.5
Si1 C28 H28B 109.5
H28A C28 H28B 109.5
Si1 C28 H28C 109.5
H28A C28 H28C 109.5
H28B C28 H28C 109.5
Si1 C29 H29A 109.5
Si1 C29 H29B 109.5
H29A C29 H29B 109.5
Si1 C29 H29C 109.5
H29A C29 H29C 109.5
H29B C29 H29C 109.5
Si1 C30 H30A 109.5
Si1 C30 H30B 109.5
H30A C30 H30B 109.5
Si1 C30 H30C 109.5
H30A C30 H30C 109.5
H30B C30 H30C 109.5
P5 C31 H31A 109.5
P5 C31 H31B 109.5
H31A C31 H31B 109.5
P5 C31 H31C 109.5
H31A C31 H31C 109.5
H31B C31 H31C 109.5
P5 C32 H32A 109.5
P5 C32 H32B 109.5
H32A C32 H32B 109.5
P5 C32 H32C 109.5
H32A C32 H32C 109.5
H32B C32 H32C 109.5
P5 C33 H33A 109.5
P5 C33 H33B 109.5
H33A C33 H33B 109.5
P5 C33 H33C 109.5
H33A C33 H33C 109.5
H33B C33 H33C 109.5
P6 C34 H34A 109.5
P6 C34 H34B 109.5
H34A C34 H34B 109.5
P6 C34 H34C 109.5
H34A C34 H34C 109.5
H34B C34 H34C 109.5
P6 C35 H35A 109.5
P6 C35 H35B 109.5
H35A C35 H35B 109.5
P6 C35 H35C 109.5
H35A C35 H35C 109.5
H35B C35 H35C 109.5
P6 C36 H36A 109.5
P6 C36 H36B 109.5
H36A C36 H36B 109.5
P6 C36 H36C 109.5
H36A C36 H36C 109.5
H36B C36 H36C 109.5
P7 C37 H37A 109.5
P7 C37 H37B 109.5
H37A C37 H37B 109.5
P7 C37 H37C 109.5
H37A C37 H37C 109.5
H37B C37 H37C 109.5
P7 C38 H38A 109.5
P7 C38 H38B 109.5
H38A C38 H38B 109.5
P7 C38 H38C 109.5
H38A C38 H38C 109.5
H38B C38 H38C 109.5
P7 C39 H39A 109.5
P7 C39 H39B 109.5
H39A C39 H39B 109.5
P7 C39 H39C 109.5
H39A C39 H39C 109.5
H39B C39 H39C 109.5
C45 C40 C41 117.89(19)
C45 C40 P8 118.55(15)
C41 C40 P8 123.10(16)
C42 C41 C40 121.1(2)
C42 C41 H41A 119.4
C40 C41 H41A 119.4
C43 C42 C41 120.3(2)
C43 C42 H42A 119.9
C41 C42 H42A 119.9
C42 C43 C44 119.5(2)
C42 C43 H43A 120.2
C44 C43 H43A 120.2
C43 C44 C45 120.8(2)
C43 C44 H44A 119.6
C45 C44 H44A 119.6
C44 C45 C40 120.4(2)
C44 C45 H45A 119.8
C40 C45 H45A 119.8
C51 C46 C47 118.15(19)
C51 C46 P8 117.01(15)
C47 C46 P8 123.82(17)
C48 C47 C46 120.4(2)
C48 C47 H47A 119.8
C46 C47 H47A 119.8
C49 C48 C47 120.7(2)
C49 C48 H48A 119.7
C47 C48 H48A 119.7
C48 C49 C50 119.8(2)
C48 C49 H49A 120.1
C50 C49 H49A 120.1
C51 C50 C49 119.7(2)
C51 C50 H50A 120.1
C49 C50 H50A 120.1
C50 C51 C46 121.2(2)
C50 C51 H51A 119.4
C46 C51 H51A 119.4
C53 C52 C57 120.06(19)
C53 C52 P8 124.06(14)
C57 C52 P8 115.87(15)
C54 C53 C52 122.26(18)
C54 C53 H53A 118.9
C52 C53 H53A 118.9
C53 C54 C55 116.57(19)
C53 C54 Si2 119.77(15)
C55 C54 Si2 123.58(17)
C56 C55 C54 122.1(2)
C56 C55 H55A 118.9
C54 C55 H55A 118.9
C55 C56 C57 120.65(18)
C55 C56 H56A 119.7
C57 C56 H56A 119.7
C52 C57 C56 118.27(18)
C52 C57 S2 119.58(16)
C56 C57 S2 122.15(14)
Si2 C58 H58A 109.5
Si2 C58 H58B 109.5
H58A C58 H58B 109.5
Si2 C58 H58C 109.5
H58A C58 H58C 109.5
H58B C58 H58C 109.5
Si2 C59 H59A 109.5
Si2 C59 H59B 109.5
H59A C59 H59B 109.5
Si2 C59 H59C 109.5
H59A C59 H59C 109.5
H59B C59 H59C 109.5
Si2 C60 H60A 109.5
Si2 C60 H60B 109.5
H60A C60 H60B 109.5
Si2 C60 H60C 109.5
H60A C60 H60C 109.5
H60B C60 H60C 109.5

loop_
_geom_bond_atom_site_label_1
_geom_bond_atom_site_label_2
_geom_bond_distance
Fe1 P4 2.1939(6)
Fe1 P1 2.1980(6)
Fe1 P3 2.2361(6)
Fe1 P2 2.2400(6)
Fe1 S1 2.3382(6)
Fe1 H71 1.38(2)
Fe2 P8 2.1918(6)
Fe2 P7 2.1958(6)
Fe2 P5 2.2423(6)
Fe2 P6 2.2460(6)
Fe2 S2 2.3412(6)
Fe2 H70 1.41(3)
S1 C27 1.738(2)
S2 C57 1.738(2)
P1 C1 1.836(2)
P1 C2 1.839(3)
P1 C3 1.848(3)
P2 C6 1.830(4)
P2 C4 1.831(3)
P2 C5 1.842(3)
P3 C7 1.833(2)
P3 C9 1.842(3)
P3 C8 1.848(3)
P4 C22 1.8318(19)
P4 C16 1.850(2)
P4 C10 1.8536(19)
P5 C31 1.832(3)
P5 C32 1.843(2)
P5 C33 1.850(3)
P6 C36 1.825(3)
P6 C34 1.837(2)
P6 C35 1.838(2)
P7 C38 1.835(3)
P7 C37 1.837(2)
P7 C39 1.844(3)
P8 C52 1.830(2)
P8 C40 1.855(2)
P8 C46 1.855(2)
Si1 C29 1.857(3)
Si1 C28 1.858(3)
Si1 C30 1.860(3)
Si1 C24 1.865(2)
Si2 C59 1.859(3)
Si2 C54 1.869(2)
Si2 C58 1.870(3)
Si2 C60 1.871(3)
C1 H1A 0.9800
C1 H1B 0.9800
C1 H1C 0.9800
C2 H2A 0.9800
C2 H2B 0.9800
C2 H2C 0.9800
C3 H3A 0.9800
C3 H3B 0.9800
C3 H3C 0.9800
C4 H4A 0.9800
C4 H4B 0.9800
C4 H4C 0.9800
C5 H5A 0.9800
C5 H5B 0.9800
C5 H5C 0.9800
C6 H6A 0.9800
C6 H6B 0.9800
C6 H6C 0.9800
C7 H7A 0.9800
C7 H7B 0.9800
C7 H7C 0.9800
C8 H8A 0.9800
C8 H8B 0.9800
C8 H8C 0.9800
C9 H9A 0.9800
C9 H9B 0.9800
C9 H9C 0.9800
C10 C15 1.393(3)
C10 C11 1.395(3)
C11 C12 1.388(3)
C11 H11A 0.9500
C12 C13 1.377(4)
C12 H12A 0.9500
C13 C14 1.381(3)
C13 H13A 0.9500
C14 C15 1.392(3)
C14 H14A 0.9500
C15 H15A 0.9500
C16 C21 1.391(3)
C16 C17 1.401(3)
C17 C18 1.392(3)
C17 H17A 0.9500
C18 C19 1.382(3)
C18 H18A 0.9500
C19 C20 1.387(3)
C19 H19A 0.9500
C20 C21 1.393(3)
C20 H20A 0.9500
C21 H21A 0.9500
C22 C23 1.392(3)
C22 C27 1.400(3)
C23 C24 1.403(3)
C23 H23A 0.9500
C24 C25 1.405(3)
C25 C26 1.382(3)
C25 H25A 0.9500
C26 C27 1.406(3)
C26 H26A 0.9500
C28 H28A 0.9800
C28 H28B 0.9800
C28 H28C 0.9800
C29 H29A 0.9800
C29 H29B 0.9800
C29 H29C 0.9800
C30 H30A 0.9800
C30 H30B 0.9800
C30 H30C 0.9800
C31 H31A 0.9800
C31 H31B 0.9800
C31 H31C 0.9800
C32 H32A 0.9800
C32 H32B 0.9800
C32 H32C 0.9800
C33 H33A 0.9800
C33 H33B 0.9800
C33 H33C 0.9800
C34 H34A 0.9800
C34 H34B 0.9800
C34 H34C 0.9800
C35 H35A 0.9800
C35 H35B 0.9800
C35 H35C 0.9800
C36 H36A 0.9800
C36 H36B 0.9800
C36 H36C 0.9800
C37 H37A 0.9800
C37 H37B 0.9800
C37 H37C 0.9800
C38 H38A 0.9800
C38 H38B 0.9800
C38 H38C 0.9800
C39 H39A 0.9800
C39 H39B 0.9800
C39 H39C 0.9800
C40 C45 1.399(3)
C40 C41 1.399(3)
C41 C42 1.389(3)
C41 H41A 0.9500
C42 C43 1.374(4)
C42 H42A 0.9500
C43 C44 1.383(4)
C43 H43A 0.9500
C44 C45 1.390(3)
C44 H44A 0.9500
C45 H45A 0.9500
C46 C51 1.394(3)
C46 C47 1.395(3)
C47 C48 1.393(3)
C47 H47A 0.9500
C48 C49 1.369(4)
C48 H48A 0.9500
C49 C50 1.390(4)
C49 H49A 0.9500
C50 C51 1.386(3)
C50 H50A 0.9500
C51 H51A 0.9500
C52 C53 1.397(3)
C52 C57 1.400(3)
C53 C54 1.396(3)
C53 H53A 0.9500
C54 C55 1.410(3)
C55 C56 1.376(3)
C55 H55A 0.9500
C56 C57 1.408(3)
C56 H56A 0.9500
C58 H58A 0.9800
C58 H58B 0.9800
C58 H58C 0.9800
C59 H59A 0.9800
C59 H59B 0.9800
C59 H59C 0.9800
C60 H60A 0.9800
C60 H60B 0.9800
C60 H60C 0.9800

loop_
_platon_squeeze_void_nr
_platon_squeeze_void_average_x
_platon_squeeze_void_average_y
_platon_squeeze_void_average_z
_platon_squeeze_void_volume
_platon_squeeze_void_count_electrons
_platon_squeeze_void_content
1 0.000 0.500 0.500 12 1 ' '
2 0.048 0.829 0.067 12 0 ' '
3 0.500 0.500 0.000 279 51 ' '
4 0.952 0.171 0.933 12 0 ' '
